data_4120340
loop_
_publ_author_name
'Yan Li'
'Kartik Chandra Mondal'
'Herbert W. Roesky'
'Hongping Zhu'
'Peter Stollberg'
'Regine Herbst-Irmer'
'Dietmar Stalke'
'Diego M. Andrada'

_publ_contact_author_address
;Institute of Inorganic Chemistry
Georg-August-University
Tammannstrasse 4
37077 Goettingen
Germany
;
_publ_contact_author_email hroesky@gwdg.de
_publ_contact_author_fax +495513933373
_publ_contact_author_name 'Herbert W. Roesky'
_publ_contact_author_phone +495513933001
_publ_section_title
;
 Acyclic Germylones: Congeners of Allenes with a Central Germanium Atom
;
_journal_name_full 'Journal of the American Chemical Society'
_journal_page_first 12422
_journal_page_last 12428
_journal_paper_doi 10.1021/ja406112u
_journal_volume 135
_journal_year 2013
_chemical_formula_moiety 'C20 H31 Cl2 Ge N'
_chemical_formula_sum 'C20 H31 Cl2 Ge N'
_chemical_formula_weight 428.95
_chemical_name_systematic
;
 ?
;
_space_group_crystal_system orthorhombic
_space_group_IT_number 61
_space_group_name_Hall '-P 2ac 2ab'
_space_group_name_H-M_alt 'P b c a'
_symmetry_space_group_name_Hall '-P 2ac 2ab'
_symmetry_space_group_name_H-M 'P b c a'
_atom_sites_solution_hydrogens geom
_audit_creation_method SHELXL-2013
_cell_angle_alpha 90
_cell_angle_beta 90
_cell_angle_gamma 90
_cell_formula_units_Z 8
_cell_length_a 14.934(2)
_cell_length_b 14.779(2)
_cell_length_c 19.118(3)
_cell_measurement_reflns_used 9955
_cell_measurement_temperature 100(2)
_cell_measurement_theta_max 26.700
_cell_measurement_theta_min 2.212
_cell_volume 4219.5(10)
_computing_cell_refinement 'SAINT V7.68A'
_computing_data_collection 'APEX2 v2012.2'
_computing_data_reduction 'SAINT V7.68A'
_computing_molecular_graphics 'XP Version 5.1'
_computing_publication_material 'XP Version 5.1'
_computing_structure_refinement 'SHELXL-2013 (Sheldrick, 2013)'
_computing_structure_solution 'SHELXS-2012 (Sheldrick, 2012)'
_diffrn_ambient_temperature 100(2)
_diffrn_measured_fraction_theta_full 0.997
_diffrn_measured_fraction_theta_max 0.997
_diffrn_measurement_device_type 'Bruker Smart APEX II Quazar'
_diffrn_measurement_method 'omega scans'
_diffrn_radiation_type MoK\a
_diffrn_radiation_wavelength 0.71073
_diffrn_reflns_av_R_equivalents 0.0517
_diffrn_reflns_av_unetI/netI 0.0191
_diffrn_reflns_Laue_measured_fraction_full 0.997
_diffrn_reflns_Laue_measured_fraction_max 0.997
_diffrn_reflns_limit_h_max 18
_diffrn_reflns_limit_h_min -18
_diffrn_reflns_limit_k_max 18
_diffrn_reflns_limit_k_min -18
_diffrn_reflns_limit_l_max 24
_diffrn_reflns_limit_l_min -24
_diffrn_reflns_number 79470
_diffrn_reflns_point_group_measured_fraction_full 0.997
_diffrn_reflns_point_group_measured_fraction_max 0.997
_diffrn_reflns_theta_full 25.242
_diffrn_reflns_theta_max 26.732
_diffrn_reflns_theta_min 2.131
_diffrn_source 'INCOATEC Mo Microsource'
_exptl_absorpt_coefficient_mu 1.707
_exptl_absorpt_correction_T_max 0.8620
_exptl_absorpt_correction_T_min 0.7642
_exptl_absorpt_correction_type multi-scan
_exptl_absorpt_process_details SADABS-2012/1
_exptl_crystal_colour colorless
_exptl_crystal_density_diffrn 1.350
_exptl_crystal_description sticks
_exptl_crystal_F_000 1792
_exptl_crystal_size_max 0.1
_exptl_crystal_size_mid 0.054
_exptl_crystal_size_min 0.051
_refine_diff_density_max 0.660
_refine_diff_density_min -0.406
_refine_diff_density_rms 0.074
_refine_ls_extinction_method none
_refine_ls_goodness_of_fit_ref 1.080
_refine_ls_hydrogen_treatment constr
_refine_ls_matrix_type full
_refine_ls_number_parameters 225
_refine_ls_number_reflns 4468
_refine_ls_number_restraints 0
_refine_ls_restrained_S_all 1.080
_refine_ls_R_factor_all 0.0441
_refine_ls_R_factor_gt 0.0381
_refine_ls_shift/su_max 0.001
_refine_ls_shift/su_mean 0.000
_refine_ls_structure_factor_coef Fsqd
_refine_ls_weighting_details
;
 w=1/[\s^2^(Fo^2^)+(0.0416P)^2^+6.9233P]
 where P=(Fo^2^+2Fc^2^)/3
;
_refine_ls_weighting_scheme calc
_refine_ls_wR_factor_gt 0.0949
_refine_ls_wR_factor_ref 0.0977
_reflns_Friedel_coverage 0.000
_reflns_number_gt 3992
_reflns_number_total 4468
_reflns_threshold_expression 'I > 2\s(I)'
_cod_data_source_file ja406112u_si_004.cif
_cod_data_source_block pbca_final_a
_cod_database_code 4120340
_shelx_space_group_comment
;
The symmetry employed for this shelxl refinement is uniquely defined
by the following loop, which should always be used as a source of
symmetry information in preference to the above space-group names.
They are only intended as comments.
;
_shelxl_version_number 2013-2

loop_
_space_group_symop_operation_xyz
'x, y, z'
'-x+1/2, -y, z+1/2'
'-x, y+1/2, -z+1/2'
'x+1/2, -y+1/2, -z'
'-x, -y, -z'
'x-1/2, y, -z-1/2'
'x, -y-1/2, z-1/2'
'-x-1/2, y-1/2, z'

loop_
_atom_site_label
_atom_site_type_symbol
_atom_site_fract_x
_atom_site_fract_y
_atom_site_fract_z
_atom_site_U_iso_or_equiv
_atom_site_adp_type
_atom_site_occupancy
_atom_site_site_symmetry_order
_atom_site_calc_flag
_atom_site_refinement_flags_posn
_atom_site_refinement_flags_adp
Ge1 Ge 0.27561(2) 0.26334(2) 0.31164(2) 0.02356(10) Uani 1 1 d . .
Cl1 Cl 0.17757(5) 0.28740(5) 0.22129(4) 0.03851(19) Uani 1 1 d . .
Cl2 Cl 0.37191(6) 0.17168(5) 0.25129(4) 0.0454(2) Uani 1 1 d . .
N1 N 0.39400(12) 0.41647(13) 0.34689(10) 0.0149(4) Uani 1 1 d . .
C1 C 0.35719(15) 0.37930(17) 0.29243(12) 0.0184(5) Uani 1 1 d . .
C2 C 0.38353(18) 0.43104(19) 0.22660(13) 0.0248(6) Uani 1 1 d . .
C3 C 0.46381(18) 0.48781(19) 0.25203(13) 0.0251(5) Uani 1 1 d . .
H3A H 0.5207 0.4569 0.2404 0.030 Uiso 1 1 calc R U
H3B H 0.4636 0.5479 0.2291 0.030 Uiso 1 1 calc R U
C4 C 0.45475(16) 0.49855(16) 0.33116(13) 0.0189(5) Uani 1 1 d . .
C5 C 0.37385(15) 0.38617(16) 0.41838(12) 0.0167(5) Uani 1 1 d . .
C6 C 0.42969(16) 0.32121(16) 0.45039(12) 0.0184(5) Uani 1 1 d . .
C7 C 0.40594(17) 0.29298(18) 0.51763(13) 0.0228(5) Uani 1 1 d . .
H7 H 0.4428 0.2503 0.5411 0.027 Uiso 1 1 calc R U
C8 C 0.33039(18) 0.32539(18) 0.55105(13) 0.0254(5) Uani 1 1 d . .
H8 H 0.3160 0.3051 0.5968 0.030 Uiso 1 1 calc R U
C9 C 0.27591(16) 0.38735(19) 0.51767(13) 0.0238(5) Uani 1 1 d . .
H9 H 0.2241 0.4092 0.5410 0.029 Uiso 1 1 calc R U
C10 C 0.29523(16) 0.41862(17) 0.45049(12) 0.0190(5) Uani 1 1 d . .
C11 C 0.3033(2) 0.4907(2) 0.20442(17) 0.0385(7) Uani 1 1 d . .
H11A H 0.3220 0.5318 0.1670 0.058 Uiso 1 1 calc R U
H11B H 0.2826 0.5260 0.2447 0.058 Uiso 1 1 calc R U
H11C H 0.2546 0.4520 0.1876 0.058 Uiso 1 1 calc R U
C12 C 0.4087(2) 0.3700(2) 0.16562(15) 0.0422(8) Uani 1 1 d . .
H12A H 0.4264 0.4072 0.1255 0.063 Uiso 1 1 calc R U
H12B H 0.3572 0.3324 0.1528 0.063 Uiso 1 1 calc R U
H12C H 0.4588 0.3310 0.1793 0.063 Uiso 1 1 calc R U
C13 C 0.40886(19) 0.58612(18) 0.35300(16) 0.0297(6) Uani 1 1 d . .
H13A H 0.4478 0.6376 0.3421 0.045 Uiso 1 1 calc R U
H13B H 0.3970 0.5847 0.4034 0.045 Uiso 1 1 calc R U
H13C H 0.3522 0.5924 0.3276 0.045 Uiso 1 1 calc R U
C14 C 0.54420(17) 0.49154(18) 0.36908(14) 0.0254(5) Uani 1 1 d . .
H14A H 0.5750 0.4360 0.3546 0.038 Uiso 1 1 calc R U
H14B H 0.5339 0.4900 0.4197 0.038 Uiso 1 1 calc R U
H14C H 0.5813 0.5441 0.3573 0.038 Uiso 1 1 calc R U
C15 C 0.51292(16) 0.28018(17) 0.41701(13) 0.0204(5) Uani 1 1 d . .
H15 H 0.5202 0.3069 0.3693 0.024 Uiso 1 1 calc R U
C16 C 0.59675(17) 0.30235(19) 0.45968(15) 0.0270(6) Uani 1 1 d . .
H16A H 0.6500 0.2826 0.4339 0.041 Uiso 1 1 calc R U
H16B H 0.5941 0.2708 0.5047 0.041 Uiso 1 1 calc R U
H16C H 0.5999 0.3678 0.4677 0.041 Uiso 1 1 calc R U
C17 C 0.50554(18) 0.17730(18) 0.40934(15) 0.0270(6) Uani 1 1 d . .
H17A H 0.4552 0.1626 0.3785 0.040 Uiso 1 1 calc R U
H17B H 0.4956 0.1500 0.4554 0.040 Uiso 1 1 calc R U
H17C H 0.5611 0.1535 0.3892 0.040 Uiso 1 1 calc R U
C18 C 0.22858(15) 0.48324(18) 0.41648(14) 0.0215(5) Uani 1 1 d . .
H18 H 0.2538 0.5028 0.3705 0.026 Uiso 1 1 calc R U
C19 C 0.21343(18) 0.5682(2) 0.46147(16) 0.0298(6) Uani 1 1 d . .
H19A H 0.2714 0.5949 0.4739 0.045 Uiso 1 1 calc R U
H19B H 0.1812 0.5516 0.5042 0.045 Uiso 1 1 calc R U
H19C H 0.1781 0.6124 0.4350 0.045 Uiso 1 1 calc R U
C20 C 0.13828(17) 0.4365(2) 0.40282(15) 0.0297(6) Uani 1 1 d . .
H20A H 0.0988 0.4777 0.3771 0.045 Uiso 1 1 calc R U
H20B H 0.1104 0.4204 0.4475 0.045 Uiso 1 1 calc R U
H20C H 0.1481 0.3816 0.3751 0.045 Uiso 1 1 calc R U

loop_
_atom_site_aniso_label
_atom_site_aniso_U_11
_atom_site_aniso_U_22
_atom_site_aniso_U_33
_atom_site_aniso_U_23
_atom_site_aniso_U_13
_atom_site_aniso_U_12
Ge1 0.02545(16) 0.02119(16) 0.02405(16) -0.00063(11) -0.00574(11) -0.00582(10)
Cl1 0.0323(4) 0.0405(4) 0.0427(4) 0.0040(3) -0.0190(3) -0.0080(3)
Cl2 0.0561(5) 0.0396(4) 0.0403(4) -0.0171(3) -0.0143(4) 0.0194(4)
N1 0.0158(9) 0.0176(9) 0.0114(9) 0.0003(8) 0.0005(7) -0.0007(7)
C1 0.0170(11) 0.0224(12) 0.0157(12) -0.0013(9) 0.0003(9) 0.0025(9)
C2 0.0281(13) 0.0323(14) 0.0141(12) 0.0012(10) 0.0024(10) -0.0088(11)
C3 0.0291(13) 0.0291(13) 0.0170(12) 0.0018(10) 0.0023(10) -0.0082(11)
C4 0.0210(11) 0.0192(12) 0.0166(12) 0.0009(9) 0.0004(9) -0.0045(9)
C5 0.0172(11) 0.0208(12) 0.0121(11) 0.0004(9) -0.0013(9) -0.0042(9)
C6 0.0178(11) 0.0203(12) 0.0171(12) -0.0007(9) -0.0030(9) -0.0033(9)
C7 0.0258(13) 0.0257(13) 0.0169(12) 0.0034(10) -0.0047(10) -0.0017(10)
C8 0.0293(13) 0.0332(14) 0.0138(12) 0.0039(10) 0.0000(10) -0.0049(11)
C9 0.0212(12) 0.0343(14) 0.0157(12) -0.0019(10) 0.0044(10) -0.0023(10)
C10 0.0178(11) 0.0242(12) 0.0151(12) -0.0016(9) -0.0012(9) -0.0032(9)
C11 0.0415(16) 0.0407(18) 0.0333(17) 0.0167(13) -0.0163(13) -0.0104(14)
C12 0.0490(19) 0.059(2) 0.0183(14) -0.0118(14) 0.0104(13) -0.0198(16)
C13 0.0316(14) 0.0200(13) 0.0375(16) 0.0003(11) 0.0087(12) -0.0034(11)
C14 0.0228(12) 0.0257(13) 0.0277(14) 0.0022(11) -0.0039(11) -0.0084(10)
C15 0.0188(11) 0.0226(13) 0.0197(12) -0.0001(10) -0.0018(10) 0.0005(9)
C16 0.0192(12) 0.0332(14) 0.0287(14) 0.0007(11) -0.0062(10) 0.0009(11)
C17 0.0287(13) 0.0235(13) 0.0287(14) -0.0017(11) -0.0040(11) 0.0030(11)
C18 0.0172(11) 0.0292(13) 0.0182(12) 0.0003(10) -0.0001(9) 0.0016(10)
C19 0.0235(13) 0.0335(15) 0.0324(15) -0.0050(12) -0.0010(11) 0.0046(11)
C20 0.0206(12) 0.0378(16) 0.0309(15) -0.0026(12) -0.0054(11) 0.0011(11)

loop_
_atom_type_symbol
_atom_type_description
_atom_type_scat_dispersion_real
_atom_type_scat_dispersion_imag
_atom_type_scat_source
C C 0.0033 0.0016 'International Tables Vol C Tables 4.2.6.8 and 6.1.1.4'
H H 0.0000 0.0000 'International Tables Vol C Tables 4.2.6.8 and 6.1.1.4'
N N 0.0061 0.0033 'International Tables Vol C Tables 4.2.6.8 and 6.1.1.4'
Cl Cl 0.1484 0.1585 'International Tables Vol C Tables 4.2.6.8 and 6.1.1.4'
Ge Ge 0.1547 1.8001 'International Tables Vol C Tables 4.2.6.8 and 6.1.1.4'

loop_
_geom_angle_atom_site_label_1
_geom_angle_atom_site_label_2
_geom_angle_atom_site_label_3
_geom_angle
C1 Ge1 Cl2 91.71(7)
C1 Ge1 Cl1 96.34(7)
Cl2 Ge1 Cl1 96.51(3)
C1 N1 C5 122.0(2)
C1 N1 C4 115.13(19)
C5 N1 C4 122.74(18)
N1 C1 C2 109.9(2)
N1 C1 Ge1 116.30(17)
C2 C1 Ge1 133.80(17)
C12 C2 C1 113.5(2)
C12 C2 C3 111.8(2)
C1 C2 C3 102.3(2)
C12 C2 C11 108.6(3)
C1 C2 C11 108.2(2)
C3 C2 C11 112.2(2)
C4 C3 C2 107.5(2)
C4 C3 H3A 110.2
C2 C3 H3A 110.2
C4 C3 H3B 110.2
C2 C3 H3B 110.2
H3A C3 H3B 108.5
C13 C4 C14 108.8(2)
C13 C4 C3 113.6(2)
C14 C4 C3 112.7(2)
C13 C4 N1 110.48(19)
C14 C4 N1 111.66(19)
C3 C4 N1 99.40(18)
C10 C5 C6 122.4(2)
C10 C5 N1 118.2(2)
C6 C5 N1 119.3(2)
C7 C6 C5 116.9(2)
C7 C6 C15 118.3(2)
C5 C6 C15 124.9(2)
C8 C7 C6 121.9(2)
C8 C7 H7 119.0
C6 C7 H7 119.0
C9 C8 C7 119.8(2)
C9 C8 H8 120.1
C7 C8 H8 120.1
C8 C9 C10 121.5(2)
C8 C9 H9 119.2
C10 C9 H9 119.2
C9 C10 C5 117.4(2)
C9 C10 C18 117.7(2)
C5 C10 C18 124.8(2)
C2 C11 H11A 109.5
C2 C11 H11B 109.5
H11A C11 H11B 109.5
C2 C11 H11C 109.5
H11A C11 H11C 109.5
H11B C11 H11C 109.5
C2 C12 H12A 109.5
C2 C12 H12B 109.5
H12A C12 H12B 109.5
C2 C12 H12C 109.5
H12A C12 H12C 109.5
H12B C12 H12C 109.5
C4 C13 H13A 109.5
C4 C13 H13B 109.5
H13A C13 H13B 109.5
C4 C13 H13C 109.5
H13A C13 H13C 109.5
H13B C13 H13C 109.5
C4 C14 H14A 109.5
C4 C14 H14B 109.5
H14A C14 H14B 109.5
C4 C14 H14C 109.5
H14A C14 H14C 109.5
H14B C14 H14C 109.5
C6 C15 C16 111.1(2)
C6 C15 C17 112.1(2)
C16 C15 C17 108.8(2)
C6 C15 H15 108.2
C16 C15 H15 108.2
C17 C15 H15 108.2
C15 C16 H16A 109.5
C15 C16 H16B 109.5
H16A C16 H16B 109.5
C15 C16 H16C 109.5
H16A C16 H16C 109.5
H16B C16 H16C 109.5
C15 C17 H17A 109.5
C15 C17 H17B 109.5
H17A C17 H17B 109.5
C15 C17 H17C 109.5
H17A C17 H17C 109.5
H17B C17 H17C 109.5
C10 C18 C20 111.3(2)
C10 C18 C19 111.6(2)
C20 C18 C19 109.4(2)
C10 C18 H18 108.1
C20 C18 H18 108.1
C19 C18 H18 108.1
C18 C19 H19A 109.5
C18 C19 H19B 109.5
H19A C19 H19B 109.5
C18 C19 H19C 109.5
H19A C19 H19C 109.5
H19B C19 H19C 109.5
C18 C20 H20A 109.5
C18 C20 H20B 109.5
H20A C20 H20B 109.5
C18 C20 H20C 109.5
H20A C20 H20C 109.5
H20B C20 H20C 109.5

loop_
_geom_bond_atom_site_label_1
_geom_bond_atom_site_label_2
_geom_bond_distance
Ge1 C1 2.135(2)
Ge1 Cl2 2.2879(8)
Ge1 Cl1 2.2920(8)
N1 C1 1.299(3)
N1 C5 1.469(3)
N1 C4 1.544(3)
C1 C2 1.524(3)
C2 C12 1.522(4)
C2 C3 1.542(4)
C2 C11 1.546(4)
C3 C4 1.527(3)
C3 H3A 0.9900
C3 H3B 0.9900
C4 C13 1.523(4)
C4 C14 1.523(3)
C5 C10 1.409(3)
C5 C6 1.411(3)
C6 C7 1.397(3)
C6 C15 1.523(3)
C7 C8 1.382(4)
C7 H7 0.9500
C8 C9 1.381(4)
C8 H8 0.9500
C9 C10 1.395(3)
C9 H9 0.9500
C10 C18 1.525(3)
C11 H11A 0.9800
C11 H11B 0.9800
C11 H11C 0.9800
C12 H12A 0.9800
C12 H12B 0.9800
C12 H12C 0.9800
C13 H13A 0.9800
C13 H13B 0.9800
C13 H13C 0.9800
C14 H14A 0.9800
C14 H14B 0.9800
C14 H14C 0.9800
C15 C16 1.530(3)
C15 C17 1.532(4)
C15 H15 1.0000
C16 H16A 0.9800
C16 H16B 0.9800
C16 H16C 0.9800
C17 H17A 0.9800
C17 H17B 0.9800
C17 H17C 0.9800
C18 C20 1.537(3)
C18 C19 1.539(4)
C18 H18 1.0000
C19 H19A 0.9800
C19 H19B 0.9800
C19 H19C 0.9800
C20 H20A 0.9800
C20 H20B 0.9800
C20 H20C 0.9800

loop_
_geom_torsion_atom_site_label_1
_geom_torsion_atom_site_label_2
_geom_torsion_atom_site_label_3
_geom_torsion_atom_site_label_4
_geom_torsion
C5 N1 C1 C2 174.2(2)
C4 N1 C1 C2 -1.6(3)
C5 N1 C1 Ge1 -5.8(3)
C4 N1 C1 Ge1 178.35(15)
N1 C1 C2 C12 136.4(2)
Ge1 C1 C2 C12 -43.6(3)
N1 C1 C2 C3 15.7(3)
Ge1 C1 C2 C3 -164.28(19)
N1 C1 C2 C11 -102.9(2)
Ge1 C1 C2 C11 77.1(3)
C12 C2 C3 C4 -145.6(2)
C1 C2 C3 C4 -23.8(3)
C11 C2 C3 C4 92.0(3)
C2 C3 C4 C13 -95.2(3)
C2 C3 C4 C14 140.5(2)
C2 C3 C4 N1 22.1(2)
C1 N1 C4 C13 106.4(2)
C5 N1 C4 C13 -69.4(3)
C1 N1 C4 C14 -132.4(2)
C5 N1 C4 C14 51.8(3)
C1 N1 C4 C3 -13.2(3)
C5 N1 C4 C3 171.0(2)
C1 N1 C5 C10 -81.6(3)
C4 N1 C5 C10 94.0(3)
C1 N1 C5 C6 93.9(3)
C4 N1 C5 C6 -90.5(3)
C10 C5 C6 C7 -3.0(3)
N1 C5 C6 C7 -178.2(2)
C10 C5 C6 C15 176.9(2)
N1 C5 C6 C15 1.6(3)
C5 C6 C7 C8 1.3(4)
C15 C6 C7 C8 -178.6(2)
C6 C7 C8 C9 0.2(4)
C7 C8 C9 C10 -0.1(4)
C8 C9 C10 C5 -1.5(4)
C8 C9 C10 C18 176.9(2)
C6 C5 C10 C9 3.1(4)
N1 C5 C10 C9 178.4(2)
C6 C5 C10 C18 -175.2(2)
N1 C5 C10 C18 0.1(3)
C7 C6 C15 C16 -61.7(3)
C5 C6 C15 C16 118.4(3)
C7 C6 C15 C17 60.2(3)
C5 C6 C15 C17 -119.6(3)
C9 C10 C18 C20 -65.4(3)
C5 C10 C18 C20 112.8(3)
C9 C10 C18 C19 57.2(3)
C5 C10 C18 C19 -124.6(3)
